data_4325850
loop_
_publ_author_name
'Jonathan Bould'
'Tom\'a\<s Ba\<se'
'Michael G. S. Londesborough'
'Luis A. Oro'
'Ram\'on Mac\'ias'
'John D. Kennedy'
'Pavel Kub\'at'
'Marcel Fuciman'
'Tom\'a\<s Pol\'ivka'
'Kamil Lang'

_publ_section_title
;
 Reversible Capture of Small Molecules On Bimetallaborane Clusters:
 Synthesis, Structural Characterization, and Photophysical Aspects
;
_journal_name_full 'Inorganic Chemistry'
_journal_page_first 7511
_journal_page_last 7523
_journal_paper_doi 10.1021/ic200374k
_journal_volume 50
_journal_year 2011
_chemical_formula_moiety 'C32 H53 B10 Cl P4 Pd2'
_chemical_formula_sum 'C32 H53 B10 Cl P4 Pd2'
_chemical_formula_weight 917.97
_chemical_name_systematic
; 
 ? 
;
_space_group_IT_number 14
_symmetry_cell_setting monoclinic
_symmetry_space_group_name_Hall '-P 2yn'
_symmetry_space_group_name_H-M 'P 1 21/n 1'
_atom_sites_solution_hydrogens geom
_atom_sites_solution_primary direct
_atom_sites_solution_secondary difmap
_audit_creation_method SHELXL-97
_cell_angle_alpha 90.00
_cell_angle_beta 98.4270(10)
_cell_angle_gamma 90.00
_cell_formula_units_Z 4
_cell_length_a 11.798(2)
_cell_length_b 16.341(3)
_cell_length_c 21.652(4)
_cell_measurement_temperature 150(2)
_cell_volume 4129.2(13)
_computing_cell_refinement 'DENZO-SMN (Otwinowski & Minor, 1996)'
_computing_data_collection 'COLLECT (Nonius, 2004)'
_computing_data_reduction
;
DENZO-SMN and COLLECT (Otwinowski & Minor, 1996)
;
_computing_molecular_graphics 'ORTEP3 for Windows (Farrugia, 1997) Xseed (Barbour, 2001)'
_computing_publication_material 'enCIFer (CCDC 2002)'
_computing_structure_refinement 'SHELXL-97 (Sheldrick, 1997)'
_computing_structure_solution 'SHELXS-97 (Sheldrick, 1990)'
_diffrn_ambient_temperature 150(2)
_diffrn_detector_area_resol_mean 9.091
_diffrn_measured_fraction_theta_full 0.997
_diffrn_measured_fraction_theta_max 0.997
_diffrn_measurement_device_type 'Bruker-Nonius KappaCCD area detector'
_diffrn_measurement_method 'Phi and Omega scans to fill asymmetric unit'
_diffrn_radiation_monochromator graphite
_diffrn_radiation_source 'fine-focus sealed tube'
_diffrn_radiation_type MoK\a
_diffrn_radiation_wavelength 0.71073
_diffrn_reflns_av_R_equivalents 0.1091
_diffrn_reflns_av_sigmaI/netI 0.0456
_diffrn_reflns_limit_h_max 15
_diffrn_reflns_limit_h_min -15
_diffrn_reflns_limit_k_max 20
_diffrn_reflns_limit_k_min -21
_diffrn_reflns_limit_l_max 28
_diffrn_reflns_limit_l_min -28
_diffrn_reflns_number 107514
_diffrn_reflns_theta_full 27.50
_diffrn_reflns_theta_max 27.50
_diffrn_reflns_theta_min 3.03
_diffrn_standards_decay_% negligible
_exptl_absorpt_coefficient_mu 1.114
_exptl_absorpt_correction_T_max 0.9261
_exptl_absorpt_correction_T_min 0.8246
_exptl_absorpt_correction_type multi-scan
_exptl_absorpt_process_details
;
 Using multiple and symmetry-related data measurements via the program
 SORTAV
  See R.H. Blessing, Acta Crysta (1995), A51, 33-38
;
_exptl_crystal_colour red
_exptl_crystal_density_diffrn 1.477
_exptl_crystal_description shard
_exptl_crystal_F_000 1856
_exptl_crystal_size_max 0.18
_exptl_crystal_size_mid 0.07
_exptl_crystal_size_min 0.07
_refine_diff_density_max 0.735
_refine_diff_density_min -1.611
_refine_diff_density_rms 0.148
_refine_ls_extinction_method none
_refine_ls_goodness_of_fit_ref 1.083
_refine_ls_hydrogen_treatment constr
_refine_ls_matrix_type full
_refine_ls_number_parameters 450
_refine_ls_number_reflns 9454
_refine_ls_number_restraints 0
_refine_ls_restrained_S_all 1.083
_refine_ls_R_factor_all 0.0590
_refine_ls_R_factor_gt 0.0412
_refine_ls_shift/su_max 0.002
_refine_ls_shift/su_mean 0.000
_refine_ls_structure_factor_coef Fsqd
_refine_ls_weighting_details 'calc w=1/[\s^2^(Fo^2^)+(0.0586P)^2^+1.3784P] where P=(Fo^2^+2Fc^2^)/3'
_refine_ls_weighting_scheme calc
_refine_ls_wR_factor_gt 0.0942
_refine_ls_wR_factor_ref 0.1046
_reflns_number_gt 7449
_reflns_number_total 9454
_reflns_threshold_expression >2sigma(I)
_cod_data_source_file ic200374k_si_002_2.cif
_cod_data_source_block compound9
_cod_original_cell_volume 4129.3(14)
_cod_database_code 4325850

loop_
_symmetry_equiv_pos_as_xyz
'x, y, z'
'-x+1/2, y+1/2, -z+1/2'
'-x, -y, -z'
'x-1/2, -y-1/2, z-1/2'

loop_
_atom_site_label
_atom_site_type_symbol
_atom_site_fract_x
_atom_site_fract_y
_atom_site_fract_z
_atom_site_U_iso_or_equiv
_atom_site_adp_type
_atom_site_occupancy
_atom_site_symmetry_multiplicity
_atom_site_calc_flag
_atom_site_refinement_flags
Pd1 Pd -0.206350(18) 0.622984(13) 0.719554(10) 0.02384(8) Uani 1 1 d .
Cl1 Cl 0.11314(7) 0.57782(5) 0.69632(4) 0.03734(19) Uani 1 1 d .
P1 P -0.29846(7) 0.72023(5) 0.64887(4) 0.02794(18) Uani 1 1 d .
Pd2 Pd 0.022401(19) 0.656848(13) 0.768641(10) 0.02424(8) Uani 1 1 d .
P2 P -0.21853(7) 0.51386(5) 0.64719(4) 0.02914(18) Uani 1 1 d .
P3 P 0.11011(7) 0.77669(5) 0.73906(4) 0.02814(18) Uani 1 1 d .
B3 B -0.1307(3) 0.7242(2) 0.78966(16) 0.0257(7) Uani 1 1 d .
H3 H -0.1342 0.7842 0.7644 0.031 Uiso 1 1 calc R
P4 P 0.14278(7) 0.53995(5) 0.88555(4) 0.02806(17) Uani 1 1 d .
B4 B -0.2604(3) 0.6726(2) 0.80611(15) 0.0264(7) Uani 1 1 d .
H4 H -0.3470 0.7009 0.7928 0.032 Uiso 1 1 calc R
B5 B -0.2357(3) 0.5623(2) 0.80800(16) 0.0264(7) Uani 1 1 d .
H5 H -0.3047 0.5154 0.7962 0.032 Uiso 1 1 calc R
B6 B -0.0904(3) 0.5460(2) 0.79181(16) 0.0259(7) Uani 1 1 d .
H6 H -0.0653 0.4890 0.7684 0.031 Uiso 1 1 calc R
B7 B -0.0200(3) 0.7029(2) 0.85732(15) 0.0256(7) Uani 1 1 d .
H7 H 0.0468 0.7481 0.8773 0.031 Uiso 1 1 calc R
B8 B -0.1640(3) 0.7173(2) 0.86696(16) 0.0273(7) Uani 1 1 d .
H8 H -0.1888 0.7740 0.8908 0.033 Uiso 1 1 calc R
B9 B -0.2284(3) 0.6195(2) 0.87781(17) 0.0274(7) Uani 1 1 d .
H9 H -0.2949 0.6114 0.9093 0.033 Uiso 1 1 calc R
B10 B -0.1241(3) 0.5424(2) 0.87028(16) 0.0258(7) Uani 1 1 d .
H10 H -0.1206 0.4833 0.8966 0.031 Uiso 1 1 calc R
C11 C -0.3295(3) 0.8195(2) 0.68048(16) 0.0385(8) Uani 1 1 d .
H11A H -0.2582 0.8507 0.6905 0.058 Uiso 1 1 calc R
H11B H -0.3643 0.8118 0.7185 0.058 Uiso 1 1 calc R
H11C H -0.3827 0.8495 0.6495 0.058 Uiso 1 1 calc R
B11 B 0.0008(3) 0.5930(2) 0.85596(15) 0.0240(7) Uani 1 1 d .
C12 C -0.2324(3) 0.7492(2) 0.58136(16) 0.0368(8) Uani 1 1 d .
H12A H -0.2427 0.7051 0.5504 0.055 Uiso 1 1 calc R
H12B H -0.1503 0.7589 0.5943 0.055 Uiso 1 1 calc R
H12C H -0.2684 0.7993 0.5629 0.055 Uiso 1 1 calc R
B12 B -0.0822(3) 0.6372(2) 0.90836(17) 0.0276(7) Uani 1 1 d .
H12 H -0.0525 0.6398 0.9599 0.033 Uiso 1 1 calc R
C21 C -0.3530(3) 0.4598(2) 0.64796(17) 0.0393(8) Uani 1 1 d .
H21A H -0.4170 0.4979 0.6372 0.059 Uiso 1 1 calc R
H21B H -0.3553 0.4373 0.6897 0.059 Uiso 1 1 calc R
H21C H -0.3591 0.4152 0.6174 0.059 Uiso 1 1 calc R
C22 C -0.1170(3) 0.42919(19) 0.65691(15) 0.0347(7) Uani 1 1 d .
H22A H -0.1300 0.3937 0.6201 0.052 Uiso 1 1 calc R
H22B H -0.1277 0.3976 0.6941 0.052 Uiso 1 1 calc R
H22C H -0.0387 0.4507 0.6618 0.052 Uiso 1 1 calc R
C31 C 0.1102(3) 0.8638(2) 0.79141(17) 0.0404(8) Uani 1 1 d .
H31A H 0.1479 0.9104 0.7745 0.061 Uiso 1 1 calc R
H31B H 0.1515 0.8494 0.8326 0.061 Uiso 1 1 calc R
H31C H 0.0310 0.8785 0.7954 0.061 Uiso 1 1 calc R
C32 C 0.2632(3) 0.7593(2) 0.74042(17) 0.0372(8) Uani 1 1 d .
H32A H 0.2994 0.8099 0.7287 0.056 Uiso 1 1 calc R
H32B H 0.2746 0.7159 0.7107 0.056 Uiso 1 1 calc R
H32C H 0.2977 0.7429 0.7825 0.056 Uiso 1 1 calc R
C41 C 0.1573(3) 0.4456(2) 0.84427(18) 0.0385(8) Uani 1 1 d .
H41A H 0.1527 0.4569 0.7995 0.058 Uiso 1 1 calc R
H41B H 0.0955 0.4081 0.8511 0.058 Uiso 1 1 calc R
H41C H 0.2315 0.4205 0.8597 0.058 Uiso 1 1 calc R
C42 C 0.1563(3) 0.5129(2) 0.96705(16) 0.0423(8) Uani 1 1 d .
H42A H 0.2286 0.4837 0.9793 0.063 Uiso 1 1 calc R
H42B H 0.0922 0.4775 0.9739 0.063 Uiso 1 1 calc R
H42C H 0.1553 0.5627 0.9922 0.063 Uiso 1 1 calc R
C131 C -0.4428(3) 0.6870(2) 0.61785(15) 0.0328(7) Uani 1 1 d .
C132 C -0.5048(3) 0.6430(2) 0.65582(17) 0.0369(8) Uani 1 1 d .
H132 H -0.4703 0.6292 0.6969 0.044 Uiso 1 1 calc R
C133 C -0.6169(3) 0.6184(2) 0.6351(2) 0.0469(9) Uani 1 1 d .
H133 H -0.6582 0.5876 0.6617 0.056 Uiso 1 1 calc R
C134 C -0.6677(3) 0.6393(3) 0.5755(2) 0.0524(10) Uani 1 1 d .
H134 H -0.7442 0.6229 0.5610 0.063 Uiso 1 1 calc R
C135 C -0.6083(4) 0.6833(3) 0.5377(2) 0.0558(11) Uani 1 1 d .
H135 H -0.6440 0.6976 0.4969 0.067 Uiso 1 1 calc R
C136 C -0.4961(3) 0.7076(2) 0.55782(17) 0.0453(9) Uani 1 1 d .
H136 H -0.4556 0.7382 0.5308 0.054 Uiso 1 1 calc R
C231 C -0.2171(3) 0.53939(19) 0.56565(15) 0.0351(7) Uani 1 1 d .
C232 C -0.3162(3) 0.5429(2) 0.52177(17) 0.0442(9) Uani 1 1 d .
H232 H -0.3886 0.5321 0.5342 0.053 Uiso 1 1 calc R
C233 C -0.3092(4) 0.5620(3) 0.45976(19) 0.0593(12) Uani 1 1 d .
H233 H -0.3771 0.5649 0.4303 0.071 Uiso 1 1 calc R
C234 C -0.2059(5) 0.5767(2) 0.44106(18) 0.0582(12) Uani 1 1 d .
H234 H -0.2017 0.5876 0.3983 0.070 Uiso 1 1 calc R
C235 C -0.1062(4) 0.5758(2) 0.48450(19) 0.0520(10) Uani 1 1 d .
H235 H -0.0344 0.5876 0.4716 0.062 Uiso 1 1 calc R
C236 C -0.1118(3) 0.5578(2) 0.54671(17) 0.0420(8) Uani 1 1 d .
H236 H -0.0440 0.5580 0.5764 0.050 Uiso 1 1 calc R
C331 C 0.0641(3) 0.82124(19) 0.66218(15) 0.0298(7) Uani 1 1 d .
C332 C 0.1035(3) 0.7887(2) 0.61023(16) 0.0381(8) Uani 1 1 d .
H332 H 0.1515 0.7417 0.6146 0.046 Uiso 1 1 calc R
C333 C 0.0733(4) 0.8241(3) 0.55164(18) 0.0516(10) Uani 1 1 d .
H333 H 0.1016 0.8019 0.5163 0.062 Uiso 1 1 calc R
C334 C 0.0019(4) 0.8918(2) 0.54509(19) 0.0528(11) Uani 1 1 d .
H334 H -0.0177 0.9167 0.5053 0.063 Uiso 1 1 calc R
C335 C -0.0404(4) 0.9227(2) 0.5958(2) 0.0524(11) Uani 1 1 d .
H335 H -0.0915 0.9680 0.5909 0.063 Uiso 1 1 calc R
C336 C -0.0091(3) 0.8883(2) 0.65455(18) 0.0394(8) Uani 1 1 d .
H336 H -0.0378 0.9108 0.6897 0.047 Uiso 1 1 calc R
C431 C 0.2683(3) 0.60053(19) 0.87906(14) 0.0284(6) Uani 1 1 d .
C432 C 0.3510(3) 0.5755(2) 0.84329(15) 0.0328(7) Uani 1 1 d .
H432 H 0.3398 0.5267 0.8192 0.039 Uiso 1 1 calc R
C433 C 0.4496(3) 0.6214(2) 0.84269(17) 0.0378(8) Uani 1 1 d .
H433 H 0.5053 0.6042 0.8179 0.045 Uiso 1 1 calc R
C434 C 0.4675(3) 0.6920(2) 0.87783(16) 0.0376(8) Uani 1 1 d .
H434 H 0.5361 0.7225 0.8779 0.045 Uiso 1 1 calc R
C435 C 0.3856(3) 0.7182(2) 0.91276(17) 0.0384(8) Uani 1 1 d .
H435 H 0.3972 0.7673 0.9363 0.046 Uiso 1 1 calc R
C436 C 0.2863(3) 0.6728(2) 0.91352(15) 0.0340(7) Uani 1 1 d .
H436 H 0.2302 0.6911 0.9377 0.041 Uiso 1 1 calc R

loop_
_atom_site_aniso_label
_atom_site_aniso_U_11
_atom_site_aniso_U_22
_atom_site_aniso_U_33
_atom_site_aniso_U_23
_atom_site_aniso_U_13
_atom_site_aniso_U_12
Pd1 0.02537(13) 0.02331(13) 0.02261(13) 0.00082(8) 0.00279(9) 0.00014(8)
Cl1 0.0374(4) 0.0384(4) 0.0396(4) -0.0076(3) 0.0171(4) -0.0050(3)
P1 0.0303(4) 0.0266(4) 0.0263(4) 0.0027(3) 0.0019(3) 0.0018(3)
Pd2 0.02409(13) 0.02537(13) 0.02372(13) 0.00114(9) 0.00509(9) -0.00053(8)
P2 0.0333(4) 0.0263(4) 0.0273(4) -0.0011(3) 0.0031(3) -0.0010(3)
P3 0.0283(4) 0.0287(4) 0.0277(4) 0.0010(3) 0.0050(3) -0.0034(3)
B3 0.0265(17) 0.0256(16) 0.0248(17) -0.0009(13) 0.0033(14) 0.0012(13)
P4 0.0266(4) 0.0299(4) 0.0275(4) 0.0037(3) 0.0033(3) 0.0028(3)
B4 0.0268(17) 0.0308(17) 0.0216(16) -0.0001(13) 0.0029(14) 0.0013(14)
B5 0.0299(17) 0.0247(16) 0.0255(17) 0.0033(13) 0.0074(14) -0.0013(13)
B6 0.0281(17) 0.0231(16) 0.0261(17) 0.0028(13) 0.0024(14) -0.0005(13)
B7 0.0278(17) 0.0278(17) 0.0210(16) 0.0002(13) 0.0024(13) 0.0007(14)
B8 0.0304(18) 0.0270(17) 0.0252(17) -0.0001(13) 0.0061(14) 0.0004(14)
B9 0.0260(17) 0.0300(18) 0.0268(17) 0.0023(14) 0.0056(14) -0.0002(13)
B10 0.0257(17) 0.0280(17) 0.0239(17) 0.0020(13) 0.0045(14) -0.0006(13)
C11 0.045(2) 0.0312(17) 0.0373(19) 0.0010(14) -0.0016(16) 0.0081(15)
B11 0.0245(16) 0.0250(16) 0.0226(16) 0.0017(13) 0.0030(13) 0.0012(13)
C12 0.0417(19) 0.0326(17) 0.0362(18) 0.0064(14) 0.0062(15) -0.0030(14)
B12 0.0282(18) 0.0277(17) 0.0269(18) 0.0014(14) 0.0040(14) 0.0019(14)
C21 0.0401(19) 0.0328(17) 0.046(2) -0.0030(15) 0.0079(16) -0.0069(14)
C22 0.0427(19) 0.0308(17) 0.0302(17) -0.0007(13) 0.0034(15) 0.0046(14)
C31 0.048(2) 0.0365(18) 0.038(2) -0.0060(15) 0.0113(16) -0.0106(15)
C32 0.0307(17) 0.0391(18) 0.0406(19) 0.0094(15) 0.0015(15) -0.0035(14)
C41 0.0323(17) 0.0294(16) 0.053(2) -0.0032(15) 0.0038(16) 0.0035(14)
C42 0.0364(19) 0.055(2) 0.0346(19) 0.0146(16) 0.0026(15) 0.0011(16)
C131 0.0319(17) 0.0329(17) 0.0324(17) -0.0031(14) 0.0009(14) 0.0052(13)
C132 0.0348(18) 0.0427(19) 0.0337(18) -0.0034(15) 0.0071(15) 0.0036(15)
C133 0.0339(19) 0.050(2) 0.058(3) -0.0083(18) 0.0108(18) -0.0005(16)
C134 0.0310(19) 0.057(2) 0.067(3) -0.016(2) -0.0031(19) 0.0044(17)
C135 0.047(2) 0.068(3) 0.047(2) 0.003(2) -0.0098(19) 0.003(2)
C136 0.041(2) 0.053(2) 0.039(2) 0.0099(17) -0.0031(16) 0.0014(17)
C231 0.050(2) 0.0252(15) 0.0299(17) -0.0029(13) 0.0038(15) 0.0067(14)
C232 0.052(2) 0.041(2) 0.0353(19) 0.0021(15) -0.0069(17) -0.0102(17)
C233 0.085(3) 0.051(2) 0.036(2) 0.0044(18) -0.014(2) -0.010(2)
C234 0.099(4) 0.049(2) 0.0258(19) 0.0038(16) 0.005(2) 0.006(2)
C235 0.067(3) 0.047(2) 0.046(2) 0.0126(18) 0.024(2) 0.0178(19)
C236 0.047(2) 0.045(2) 0.0349(19) 0.0088(15) 0.0077(16) 0.0130(16)
C331 0.0274(15) 0.0301(15) 0.0302(16) 0.0026(13) -0.0011(13) -0.0092(12)
C332 0.0390(19) 0.0423(19) 0.0319(18) 0.0000(15) 0.0015(15) -0.0039(15)
C333 0.063(3) 0.060(3) 0.0306(19) 0.0002(17) 0.0032(18) -0.014(2)
C334 0.065(3) 0.048(2) 0.039(2) 0.0148(17) -0.0170(19) -0.020(2)
C335 0.059(3) 0.0320(19) 0.058(3) 0.0054(17) -0.019(2) -0.0050(17)
C336 0.0406(19) 0.0305(17) 0.045(2) -0.0002(15) -0.0012(16) -0.0007(14)
C431 0.0232(15) 0.0332(16) 0.0278(16) 0.0033(13) 0.0002(12) 0.0023(12)
C432 0.0303(16) 0.0328(17) 0.0349(18) -0.0007(13) 0.0041(14) 0.0021(13)
C433 0.0293(17) 0.047(2) 0.0380(19) 0.0031(15) 0.0075(15) 0.0050(14)
C434 0.0272(16) 0.0406(19) 0.043(2) 0.0056(16) -0.0018(15) -0.0019(14)
C435 0.0345(18) 0.0363(18) 0.0419(19) -0.0023(15) -0.0033(15) -0.0021(14)
C436 0.0318(17) 0.0389(18) 0.0311(17) -0.0018(14) 0.0041(14) 0.0046(14)

loop_
_atom_type_symbol
_atom_type_description
_atom_type_scat_dispersion_real
_atom_type_scat_dispersion_imag
_atom_type_scat_source
C C 0.0033 0.0016 'International Tables Vol C Tables 4.2.6.8 and 6.1.1.4'
H H 0.0000 0.0000 'International Tables Vol C Tables 4.2.6.8 and 6.1.1.4'
B B 0.0013 0.0007 'International Tables Vol C Tables 4.2.6.8 and 6.1.1.4'
P P 0.1023 0.0942 'International Tables Vol C Tables 4.2.6.8 and 6.1.1.4'
Cl Cl 0.1484 0.1585 'International Tables Vol C Tables 4.2.6.8 and 6.1.1.4'
Pd Pd -0.9988 1.0072 'International Tables Vol C Tables 4.2.6.8 and 6.1.1.4'

loop_
_geom_angle_atom_site_label_1
_geom_angle_atom_site_label_2
_geom_angle_atom_site_label_3
_geom_angle
B4 Pd1 B5 48.45(13)
B4 Pd1 B6 80.87(12)
B5 Pd1 B6 47.38(12)
B4 Pd1 B3 47.26(12)
B5 Pd1 B3 81.32(12)
B6 Pd1 B3 79.21(12)
B4 Pd1 P1 98.02(9)
B5 Pd1 P1 137.96(9)
B6 Pd1 P1 169.46(9)
B3 Pd1 P1 92.30(9)
B4 Pd1 P2 146.93(9)
B5 Pd1 P2 103.42(9)
B6 Pd1 P2 90.59(9)
B3 Pd1 P2 161.20(9)
P1 Pd1 P2 95.78(3)
B4 Pd1 Pd2 89.30(9)
B5 Pd1 Pd2 91.39(9)
B6 Pd1 Pd2 53.60(8)
B3 Pd1 Pd2 50.13(8)
P1 Pd1 Pd2 116.04(2)
P2 Pd1 Pd2 111.18(2)
C12 P1 C11 101.75(16)
C12 P1 C131 105.65(16)
C11 P1 C131 100.15(16)
C12 P1 Pd1 119.11(11)
C11 P1 Pd1 117.13(11)
C131 P1 Pd1 110.83(11)
B7 Pd2 B11 48.75(12)
B7 Pd2 B3 49.57(12)
B11 Pd2 B3 81.92(13)
B7 Pd2 B6 82.41(13)
B11 Pd2 B6 46.45(12)
B3 Pd2 B6 80.50(12)
B7 Pd2 P3 96.86(9)
B11 Pd2 P3 137.66(9)
B3 Pd2 P3 92.67(9)
B6 Pd2 P3 171.66(9)
B7 Pd2 Cl1 159.93(9)
B11 Pd2 Cl1 115.03(9)
B3 Pd2 Cl1 148.81(9)
B6 Pd2 Cl1 92.59(9)
P3 Pd2 Cl1 90.82(3)
B7 Pd2 Pd1 93.97(9)
B11 Pd2 Pd1 90.34(9)
B3 Pd2 Pd1 53.77(9)
B6 Pd2 Pd1 52.01(8)
P3 Pd2 Pd1 119.93(2)
Cl1 Pd2 Pd1 98.22(2)
C231 P2 C21 104.63(17)
C231 P2 C22 100.78(15)
C21 P2 C22 100.97(16)
C231 P2 Pd1 117.56(11)
C21 P2 Pd1 109.18(12)
C22 P2 Pd1 121.41(11)
C31 P3 C32 101.64(17)
C31 P3 C331 103.24(16)
C32 P3 C331 103.77(15)
C31 P3 Pd2 116.27(12)
C32 P3 Pd2 109.93(11)
C331 P3 Pd2 119.84(10)
B8 B3 B4 58.68(19)
B8 B3 B7 57.97(19)
B4 B3 B7 105.8(2)
B8 B3 Pd2 117.4(2)
B4 B3 Pd2 122.7(2)
B7 B3 Pd2 64.31(15)
B8 B3 Pd1 116.8(2)
B4 B3 Pd1 63.13(15)
B7 B3 Pd1 122.71(19)
Pd2 B3 Pd1 76.10(10)
B8 B3 H3 121.2
B4 B3 H3 121.8
B7 B3 H3 121.6
Pd2 B3 H3 107.8
Pd1 B3 H3 108.6
C41 P4 C431 106.99(16)
C41 P4 C42 105.92(18)
C431 P4 C42 104.79(16)
C41 P4 B11 111.31(16)
C431 P4 B11 114.47(14)
C42 P4 B11 112.74(16)
B8 B4 B9 61.15(19)
B8 B4 B5 107.9(2)
B9 B4 B5 58.89(19)
B8 B4 B3 59.26(19)
B9 B4 B3 108.7(2)
B5 B4 B3 108.9(2)
B8 B4 Pd1 123.2(2)
B9 B4 Pd1 120.7(2)
B5 B4 Pd1 66.01(15)
B3 B4 Pd1 69.61(15)
B8 B4 H4 119.0
B9 B4 H4 119.9
B5 B4 H4 123.3
B3 B4 H4 121.2
Pd1 B4 H4 107.3
B9 B5 B10 60.56(19)
B9 B5 B6 108.2(2)
B10 B5 B6 60.21(19)
B9 B5 B4 59.01(19)
B10 B5 B4 107.3(2)
B6 B5 B4 107.0(2)
B9 B5 Pd1 120.4(2)
B10 B5 Pd1 123.0(2)
B6 B5 Pd1 68.29(15)
B4 B5 Pd1 65.54(15)
B9 B5 H5 119.9
B10 B5 H5 118.8
B6 B5 H5 122.0
B4 B5 H5 124.2
Pd1 B5 H5 108.0
B11 B6 B10 58.36(19)
B11 B6 B5 105.2(2)
B10 B6 B5 58.58(19)
B11 B6 Pd1 121.39(19)
B10 B6 Pd1 117.9(2)
B5 B6 Pd1 64.32(15)
B11 B6 Pd2 62.70(15)
B10 B6 Pd2 115.9(2)
B5 B6 Pd2 120.52(19)
Pd1 B6 Pd2 74.39(10)
B11 B6 H6 122.4
B10 B6 H6 120.6
B5 B6 H6 121.9
Pd1 B6 H6 108.6
Pd2 B6 H6 110.5
B8 B7 B12 60.82(19)
B8 B7 B11 105.7(2)
B12 B7 B11 58.70(19)
B8 B7 B3 59.03(19)
B12 B7 B3 107.4(2)
B11 B7 B3 104.8(2)
B8 B7 Pd2 120.0(2)
B12 B7 Pd2 120.5(2)
B11 B7 Pd2 66.19(15)
B3 B7 Pd2 66.12(15)
B8 B7 H7 120.2
B12 B7 H7 119.4
B11 B7 H7 124.8
B3 B7 H7 123.8
Pd2 B7 H7 109.1
B7 B8 B4 112.6(2)
B7 B8 B3 63.00(19)
B4 B8 B3 62.06(19)
B7 B8 B12 60.05(19)
B4 B8 B12 108.2(2)
B3 B8 B12 109.9(2)
B7 B8 B9 109.3(2)
B4 B8 B9 59.51(19)
B3 B8 B9 109.6(2)
B12 B8 B9 59.45(19)
B7 B8 H8 119.2
B4 B8 H8 120.2
B3 B8 H8 119.3
B12 B8 H8 122.2
B9 B8 H8 122.1
B5 B9 B4 62.1(2)
B5 B9 B12 109.1(2)
B4 B9 B12 108.5(2)
B5 B9 B10 59.81(19)
B4 B9 B10 109.1(2)
B12 B9 B10 60.28(19)
B5 B9 B8 109.0(2)
B4 B9 B8 59.34(19)
B12 B9 B8 59.96(19)
B10 B9 B8 107.7(2)
B5 B9 H9 120.5
B4 B9 H9 120.9
B12 B9 H9 121.4
B10 B9 H9 121.7
B8 B9 H9 122.1
B11 B10 B5 109.2(2)
B11 B10 B9 107.0(2)
B5 B10 B9 59.63(19)
B11 B10 B12 59.48(19)
B5 B10 B12 108.5(2)
B9 B10 B12 59.70(19)
B11 B10 B6 60.77(19)
B5 B10 B6 61.21(19)
B9 B10 B6 108.3(2)
B12 B10 B6 108.8(2)
B11 B10 H10 121.8
B5 B10 H10 120.9
B9 B10 H10 122.5
B12 B10 H10 121.7
B6 B10 H10 120.7
P1 C11 H11A 109.5
P1 C11 H11B 109.5
H11A C11 H11B 109.5
P1 C11 H11C 109.5
H11A C11 H11C 109.5
H11B C11 H11C 109.5
B10 B11 B12 61.20(19)
B10 B11 B6 60.87(19)
B12 B11 B6 110.3(2)
B10 B11 B7 110.1(2)
B12 B11 B7 59.55(19)
B6 B11 B7 111.6(2)
B10 B11 P4 116.4(2)
B12 B11 P4 120.9(2)
B6 B11 P4 117.4(2)
B7 B11 P4 123.9(2)
B10 B11 Pd2 125.4(2)
B12 B11 Pd2 120.2(2)
B6 B11 Pd2 70.84(15)
B7 B11 Pd2 65.07(15)
P4 B11 Pd2 107.23(15)
P1 C12 H12A 109.5
P1 C12 H12B 109.5
H12A C12 H12B 109.5
P1 C12 H12C 109.5
H12A C12 H12C 109.5
H12B C12 H12C 109.5
B11 B12 B7 61.76(19)
B11 B12 B9 107.1(2)
B7 B12 B9 109.5(2)
B11 B12 B8 106.7(2)
B7 B12 B8 59.14(19)
B9 B12 B8 60.59(19)
B11 B12 B10 59.32(19)
B7 B12 B10 110.4(2)
B9 B12 B10 60.03(19)
B8 B12 B10 108.0(2)
B11 B12 H12 122.4
B7 B12 H12 120.0
B9 B12 H12 121.4
B8 B12 H12 122.6
B10 B12 H12 121.2
P2 C21 H21A 109.5
P2 C21 H21B 109.5
H21A C21 H21B 109.5
P2 C21 H21C 109.5
H21A C21 H21C 109.5
H21B C21 H21C 109.5
P2 C22 H22A 109.5
P2 C22 H22B 109.5
H22A C22 H22B 109.5
P2 C22 H22C 109.5
H22A C22 H22C 109.5
H22B C22 H22C 109.5
P3 C31 H31A 109.5
P3 C31 H31B 109.5
H31A C31 H31B 109.5
P3 C31 H31C 109.5
H31A C31 H31C 109.5
H31B C31 H31C 109.5
P3 C32 H32A 109.5
P3 C32 H32B 109.5
H32A C32 H32B 109.5
P3 C32 H32C 109.5
H32A C32 H32C 109.5
H32B C32 H32C 109.5
P4 C41 H41A 109.5
P4 C41 H41B 109.5
H41A C41 H41B 109.5
P4 C41 H41C 109.5
H41A C41 H41C 109.5
H41B C41 H41C 109.5
P4 C42 H42A 109.5
P4 C42 H42B 109.5
H42A C42 H42B 109.5
P4 C42 H42C 109.5
H42A C42 H42C 109.5
H42B C42 H42C 109.5
C132 C131 C136 118.3(3)
C132 C131 P1 119.0(3)
C136 C131 P1 122.6(3)
C131 C132 C133 121.3(3)
C131 C132 H132 119.3
C133 C132 H132 119.3
C134 C133 C132 119.3(4)
C134 C133 H133 120.3
C132 C133 H133 120.3
C135 C134 C133 120.1(4)
C135 C134 H134 120.0
C133 C134 H134 120.0
C134 C135 C136 121.0(4)
C134 C135 H135 119.5
C136 C135 H135 119.5
C135 C136 C131 120.0(4)
C135 C136 H136 120.0
C131 C136 H136 120.0
C232 C231 C236 118.9(3)
C232 C231 P2 123.0(3)
C236 C231 P2 118.0(3)
C231 C232 C233 120.3(4)
C231 C232 H232 119.9
C233 C232 H232 119.9
C234 C233 C232 120.6(4)
C234 C233 H233 119.7
C232 C233 H233 119.7
C233 C234 C235 120.1(4)
C233 C234 H234 120.0
C235 C234 H234 120.0
C236 C235 C234 120.1(4)
C236 C235 H235 120.0
C234 C235 H235 120.0
C235 C236 C231 120.0(4)
C235 C236 H236 120.0
C231 C236 H236 120.0
C332 C331 C336 118.9(3)
C332 C331 P3 119.8(3)
C336 C331 P3 121.3(3)
C331 C332 C333 120.6(4)
C331 C332 H332 119.7
C333 C332 H332 119.7
C334 C333 C332 119.7(4)
C334 C333 H333 120.2
C332 C333 H333 120.2
C335 C334 C333 120.1(4)
C335 C334 H334 120.0
C333 C334 H334 120.0
C334 C335 C336 120.3(4)
C334 C335 H335 119.8
C336 C335 H335 119.8
C335 C336 C331 120.3(4)
C335 C336 H336 119.8
C331 C336 H336 119.8
C432 C431 C436 118.8(3)
C432 C431 P4 122.1(2)
C436 C431 P4 119.0(2)
C433 C432 C431 120.2(3)
C433 C432 H432 119.9
C431 C432 H432 119.9
C434 C433 C432 120.5(3)
C434 C433 H433 119.7
C432 C433 H433 119.7
C435 C434 C433 119.9(3)
C435 C434 H434 120.0
C433 C434 H434 120.0
C434 C435 C436 120.1(3)
C434 C435 H435 120.0
C436 C435 H435 120.0
C435 C436 C431 120.5(3)
C435 C436 H436 119.7
C431 C436 H436 119.7

loop_
_geom_bond_atom_site_label_1
_geom_bond_atom_site_label_2
_geom_bond_distance
Pd1 B4 2.220(3)
Pd1 B5 2.228(3)
Pd1 B6 2.297(3)
Pd1 B3 2.333(3)
Pd1 P1 2.3581(8)
Pd1 P2 2.3641(9)
Pd1 Pd2 2.8069(6)
Cl1 Pd2 2.3994(9)
P1 C12 1.818(3)
P1 C11 1.819(3)
P1 C131 1.820(3)
Pd2 B7 2.187(3)
Pd2 B11 2.207(3)
Pd2 B3 2.219(3)
Pd2 B6 2.346(3)
Pd2 P3 2.3474(9)
P2 C231 1.817(3)
P2 C21 1.818(3)
P2 C22 1.822(3)
P3 C31 1.819(3)
P3 C32 1.824(3)
P3 C331 1.825(3)
B3 B8 1.778(5)
B3 B4 1.828(5)
B3 B7 1.848(5)
B3 H3 1.1200
P4 C41 1.803(3)
P4 C431 1.803(3)
P4 C42 1.803(3)
P4 B11 1.911(3)
B4 B8 1.767(5)
B4 B9 1.770(5)
B4 B5 1.825(5)
B4 H4 1.1200
B5 B9 1.768(5)
B5 B10 1.772(5)
B5 B6 1.819(5)
B5 H5 1.1200
B6 B11 1.800(5)
B6 B10 1.802(5)
B6 H6 1.1200
B7 B8 1.758(5)
B7 B12 1.774(5)
B7 B11 1.813(5)
B7 H7 1.1200
B8 B12 1.788(5)
B8 B9 1.799(5)
B8 H8 1.1200
B9 B12 1.779(5)
B9 B10 1.785(5)
B9 H9 1.1200
B10 B11 1.756(5)
B10 B12 1.789(5)
B10 H10 1.1200
C11 H11A 0.9800
C11 H11B 0.9800
C11 H11C 0.9800
B11 B12 1.759(5)
C12 H12A 0.9800
C12 H12B 0.9800
C12 H12C 0.9800
B12 H12 1.1200
C21 H21A 0.9800
C21 H21B 0.9800
C21 H21C 0.9800
C22 H22A 0.9800
C22 H22B 0.9800
C22 H22C 0.9800
C31 H31A 0.9800
C31 H31B 0.9800
C31 H31C 0.9800
C32 H32A 0.9800
C32 H32B 0.9800
C32 H32C 0.9800
C41 H41A 0.9800
C41 H41B 0.9800
C41 H41C 0.9800
C42 H42A 0.9800
C42 H42B 0.9800
C42 H42C 0.9800
C131 C132 1.380(5)
C131 C136 1.399(5)
C132 C133 1.392(5)
C132 H132 0.9500
C133 C134 1.385(6)
C133 H133 0.9500
C134 C135 1.358(6)
C134 H134 0.9500
C135 C136 1.389(5)
C135 H135 0.9500
C136 H136 0.9500
C231 C232 1.395(5)
C231 C236 1.397(5)
C232 C233 1.393(5)
C232 H232 0.9500
C233 C234 1.361(7)
C233 H233 0.9500
C234 C235 1.394(6)
C234 H234 0.9500
C235 C236 1.390(5)
C235 H235 0.9500
C236 H236 0.9500
C331 C332 1.385(5)
C331 C336 1.390(5)
C332 C333 1.392(5)
C332 H332 0.9500
C333 C334 1.385(6)
C333 H333 0.9500
C334 C335 1.369(6)
C334 H334 0.9500
C335 C336 1.390(5)
C335 H335 0.9500
C336 H336 0.9500
C431 C432 1.393(5)
C431 C436 1.397(4)
C432 C433 1.387(5)
C432 H432 0.9500
C433 C434 1.381(5)
C433 H433 0.9500
C434 C435 1.379(5)
C434 H434 0.9500
C435 C436 1.389(5)
C435 H435 0.9500
C436 H436 0.9500
